data_7222822
loop_
_publ_author_name
'Rossmeier, T.'
'Korber, N.'

_publ_section_title
;
 Erstmalige Charakterisierung der Ammoniak-Proton-Komplexe ((N H3)3 H)(+)
 und ((N H3)4 H)(+) in den Kristallstrukturen von (N H4)3 As S4 * 5(N H3)
 und (N H4)3 Sb S4 * 8(N H3)
;
_journal_name_full
;
Zeitschrift fuer Naturforschung, Teil B. Anorganische Chemie, Organische 
Chemie (42,1987-)
;
_journal_page_first 672
_journal_page_last 677
_journal_volume 58
_journal_year 2003
_chemical_formula_sum 'H36 N11 S4 Sb'
_chemical_name_systematic '((N H3)3 H) ((N H3)4 H)2 (Sb S4)'
_space_group_IT_number 4
_symmetry_space_group_name_Hall 'P 2yb'
_symmetry_space_group_name_H-M 'P 1 21 1'
_cell_angle_alpha 90
_cell_angle_beta 102.03
_cell_angle_gamma 90
_cell_formula_units_Z 2
_cell_length_a 8.5767
_cell_length_b 13.0703
_cell_length_c 9.3381
_cell_volume 1023.812
_citation_journal_id_ASTM ZNBSEN
_cod_data_source_file Rossmeier_ZNBSEN_2003_854.cif
_cod_data_source_block H36N11S4Sb1
_cod_original_formula_sum 'H36 N11 S4 Sb1'
_cod_database_code 7222822

loop_
_symmetry_equiv_pos_as_xyz
x,y,z
-x,y+1/2,-z

loop_
_atom_site_label
_atom_site_type_symbol
_atom_site_fract_x
_atom_site_fract_y
_atom_site_fract_z
_atom_site_occupancy
_atom_site_U_iso_or_equiv
N9 N-3 0.4304 0.0495 0.1119 1 0.0
H2 H+1 0.761 0.112 0.996 1 0.0
N1 N-3 0.8482 0.1395 0.07 1 0.0
S3 S-2 0.11143 0.03062 0.78707 1 0.0
N10 N-3 -0.0791 0.4155 0.8655 1 0.0
H20 H+1 0.51 0.364 0.607 1 0.0
H28 H+1 0.488 0.066 0.071 1 0.0
S1 S-2 0.19793 0.11628 0.42121 1 0.0
N4 N-3 0.7838 -0.1345 0.7222 1 0.0
N11 N-3 0.4338 -0.173 0.892 1 0.0
S2 S-2 0.54038 0.07018 0.74666 1 0.0
H15 H+1 -0.21 -0.012 0.382 1 0.0
H22 H+1 0.019 0.325 0.534 1 0.0
H32 H+1 -0.15 0.443 0.796 1 0.0
N2 N-3 0.553 0.2081 0.3714 1 0.0
Sb1 Sb+5 0.27937 0.12818 0.67463 1 0.0
H3 H+1 0.806 0.179 0.065 1 0.0
H24 H+1 0.24 0.162 0.097 1 0.0
H17 H+1 -0.084 0.07 0.452 1 0.0
H7 H+1 0.462 0.183 0.388 1 0.0
H19 H+1 0.664 0.406 0.613 1 0.0
H25 H+1 0.096 0.167 0.058 1 0.0
H10 H+1 0.737 0.21 0.714 1 0.0
H14 H+1 0.806 -0.159 0.618 1 0.0
N5 N-3 -0.2048 0.0465 0.4296 1 0.0
H23 H+1 -0.128 0.257 0.403 1 0.0
H33 H+1 -0.08 0.438 0.942 1 0.0
H27 H+1 0.2 0.211 0.973 1 0.0
H6 H+1 0.634 0.271 0.439 1 0.0
H34 H+1 0.478 -0.115 0.876 1 0.0
N3 N-3 0.8369 0.2194 0.7166 1 0.0
S4 S-2 0.26738 0.2975 0.75302 1 0.0
H18 H+1 0.534 0.433 0.495 1 0.0
H1 H+1 0.889 0.094 0.129 1 0.0
H8 H+1 0.859 0.274 0.779 1 0.0
H4 H+1 0.606 0.159 0.381 1 0.0
H5 H+1 0.54 0.231 0.293 1 0.0
H26 H+1 0.204 0.259 0.136 1 0.0
H11 H+1 0.906 0.172 0.746 1 0.0
N8 N-3 0.1819 0.2092 0.0641 1 0.0
H21 H+1 -0.116 0.341 0.423 1 0.0
H36 H+1 0.502 -0.184 0.982 1 0.0
N7 N-3 -0.0863 0.3101 0.4659 1 0.0
H13 H+1 0.7 -0.097 0.71 1 0.0
H31 H+1 0.009 0.413 0.868 1 0.0
H12 H+1 0.854 -0.092 0.719 1 0.0
H35 H+1 0.34 -0.13 0.903 1 0.0
H16 H+1 -0.213 0.023 0.527 1 0.0
N6 N-3 0.5597 0.3821 0.5615 1 0.0
H9 H+1 0.856 0.244 0.628 1 0.0
H30 H+1 0.502 0.02 0.162 1 0.0
H29 H+1 0.446 0.12 0.139 1 0.0
